data_7114514
loop_
_publ_author_name
'Harvey, John D.'
'Ziegler, Christopher J.'

_publ_section_title
;
 Dimeric and monomeric forms of manganese N-confused porphyrin
;
_journal_issue 17
_journal_name_full 'Chemical Communications'
_journal_page_first 1942
_journal_paper_doi 10.1039/b205345d
_journal_year 2002
_chemical_formula_sum 'C45.75 H30 Mn N4'
_chemical_formula_weight 690.77
_chemical_name_common (5,10,15,20-tetraphenyl-N-confusedporphyrinato)manganese(II)
_chemical_name_systematic
; 
(2-aza-21-carba-5,10,15,20-tetraphenylporphyrinato)manganese(II)
;
_space_group_IT_number 2
_symmetry_cell_setting triclinic
_symmetry_space_group_name_Hall '-P 1'
_symmetry_space_group_name_H-M 'P -1'
_atom_sites_solution_hydrogens geom
_atom_sites_solution_primary direct
_atom_sites_solution_secondary difmap
_audit_creation_method SHELXL-97
_cell_angle_alpha 100.162(5)
_cell_angle_beta 94.140(4)
_cell_angle_gamma 95.555(4)
_cell_formula_units_Z 4
_cell_length_a 9.477(2)
_cell_length_b 15.165(4)
_cell_length_c 22.935(5)
_cell_measurement_reflns_used 3605
_cell_measurement_temperature 100(2)
_cell_measurement_theta_max 27.02
_cell_measurement_theta_min 2.27
_cell_volume 3215.8(13)
_computing_cell_refinement 'Bruker SMART'
_computing_data_collection 'Bruker SMART'
_computing_data_reduction 'Bruker SAINT'
_computing_molecular_graphics 'Bruker SHELXTL'
_computing_publication_material 'Bruker SHELXTL'
_computing_structure_refinement 'SHELXL-97 (Sheldrick, 1997)'
_computing_structure_solution 'SHELXS-97 (Sheldrick, 1990)'
_diffrn_ambient_temperature 100(2)
_diffrn_measured_fraction_theta_full 0.841
_diffrn_measured_fraction_theta_max 0.841
_diffrn_measurement_device_type 'CCD area detector'
_diffrn_measurement_method 'phi and omega scans'
_diffrn_radiation_monochromator graphite
_diffrn_radiation_source 'fine-focus sealed tube'
_diffrn_radiation_type MoK\a
_diffrn_radiation_wavelength 0.71073
_diffrn_reflns_av_R_equivalents 0.0861
_diffrn_reflns_av_sigmaI/netI 0.2068
_diffrn_reflns_limit_h_max 11
_diffrn_reflns_limit_h_min -11
_diffrn_reflns_limit_k_max 15
_diffrn_reflns_limit_k_min -19
_diffrn_reflns_limit_l_max 17
_diffrn_reflns_limit_l_min -29
_diffrn_reflns_number 14724
_diffrn_reflns_theta_full 27.52
_diffrn_reflns_theta_max 27.52
_diffrn_reflns_theta_min 0.91
_exptl_absorpt_coefficient_mu 0.454
_exptl_absorpt_correction_type SADABS
_exptl_crystal_colour green
_exptl_crystal_density_diffrn 1.433
_exptl_crystal_density_meas 0
_exptl_crystal_density_method 'not measured'
_exptl_crystal_description plate
_exptl_crystal_F_000 1436
_exptl_crystal_size_max 0.30
_exptl_crystal_size_mid 0.20
_exptl_crystal_size_min 0.02
_refine_diff_density_max 0.519
_refine_diff_density_min -1.289
_refine_diff_density_rms 0.127
_refine_ls_extinction_method none
_refine_ls_goodness_of_fit_ref 0.826
_refine_ls_hydrogen_treatment mixed
_refine_ls_matrix_type full
_refine_ls_number_parameters 892
_refine_ls_number_reflns 12452
_refine_ls_number_restraints 1
_refine_ls_restrained_S_all 0.826
_refine_ls_R_factor_all 0.1538
_refine_ls_R_factor_gt 0.0716
_refine_ls_shift/su_max 0.001
_refine_ls_shift/su_mean 0.000
_refine_ls_structure_factor_coef Fsqd
_refine_ls_weighting_details 'calc w=1/[\s^2^(Fo^2^)+(0.0891P)^2^+0.0000P] where P=(Fo^2^+2Fc^2^)/3'
_refine_ls_weighting_scheme calc
_refine_ls_wR_factor_gt 0.1764
_refine_ls_wR_factor_ref 0.1963
_reflns_number_gt 5369
_reflns_number_total 12452
_reflns_threshold_expression >2sigma(I)
_cod_data_source_file b205345d.txt
_cod_data_source_block MnNCTPP2
_cod_depositor_comments
;
The following automatic conversions were performed:

'_symmetry_cell_setting' value 'Triclinic' changed to 'triclinic'
according to
/usr/data/users/saulius/automatic-downloads/retrospective/RSC/lib/dictionaries/cif_core.dic
dictionary named 'cif_core.dic' version 2.4.2 from 2011-04-26.

Automatic conversion script
Id: cif_fix_values 2281 2013-09-26 08:29:07Z andrius 
;
_cod_original_sg_symbol_H-M P-1
_cod_database_code 7114514

loop_
_symmetry_equiv_pos_as_xyz
'x, y, z'
'-x, -y, -z'

loop_
_atom_site_label
_atom_site_type_symbol
_atom_site_fract_x
_atom_site_fract_y
_atom_site_fract_z
_atom_site_U_iso_or_equiv
_atom_site_adp_type
_atom_site_occupancy
_atom_site_symmetry_multiplicity
_atom_site_calc_flag
_atom_site_refinement_flags
C28 C 0.6928(6) 0.4470(4) 0.7490(2) 0.0315(15) Uani 1 1 d .
C1 C 0.8767(5) -0.0185(4) 0.4034(2) 0.0186(12) Uani 1 1 d .
C2 C 0.9778(5) -0.0100(4) 0.3603(2) 0.0216(13) Uani 1 1 d .
H2 H 1.0032 -0.0563 0.3321 0.026 Uiso 1 1 calc R
C3 C 1.0286(6) 0.0777(4) 0.3687(2) 0.0213(13) Uani 1 1 d .
H3 H 1.0948 0.1031 0.3467 0.026 Uiso 1 1 calc R
C4 C 0.9633(5) 0.1252(4) 0.4174(2) 0.0175(12) Uani 1 1 d .
C5 C 0.9931(5) 0.2176(4) 0.4404(2) 0.0186(12) Uani 1 1 d .
C6 C 0.9526(5) 0.2639(4) 0.4941(2) 0.0212(13) Uani 1 1 d .
C7 C 0.9979(6) 0.3560(4) 0.5204(2) 0.0236(13) Uani 1 1 d .
H7 H 1.0509 0.3978 0.5032 0.028 Uiso 1 1 calc R
C8 C 0.9492(6) 0.3708(4) 0.5747(2) 0.0259(13) Uani 1 1 d .
H8 H 0.9616 0.4249 0.6018 0.031 Uiso 1 1 calc R
C9 C 0.8743(6) 0.2867(4) 0.5828(2) 0.0203(12) Uani 1 1 d .
C10 C 0.8248(5) 0.2716(4) 0.6365(2) 0.0194(12) Uani 1 1 d .
C11 C 0.7692(5) 0.1865(4) 0.6461(2) 0.0202(12) Uani 1 1 d .
C12 C 0.7400(6) 0.1674(4) 0.7043(2) 0.0226(13) Uani 1 1 d .
H12 H 0.7628 0.2063 0.7406 0.027 Uiso 1 1 calc R
C13 C 0.6740(6) 0.0833(4) 0.6957(2) 0.0240(13) Uani 1 1 d .
H13 H 0.6435 0.0533 0.7254 0.029 Uiso 1 1 calc R
C14 C 0.6582(5) 0.0467(4) 0.6322(2) 0.0169(12) Uani 1 1 d .
C15 C 0.5820(5) -0.0320(4) 0.6031(2) 0.0175(12) Uani 1 1 d .
C16 C 0.6034(5) -0.0659(3) 0.5425(2) 0.0154(11) Uani 1 1 d .
C17 C 0.7288(6) -0.0515(4) 0.5149(2) 0.0199(12) Uani 1 1 d D
H17 H 0.821(4) -0.023(3) 0.532(2) 0.024 Uiso 1 1 d D
C18 C 1.0858(6) 0.2758(4) 0.4082(2) 0.0176(12) Uani 1 1 d .
C19 C 1.2309(6) 0.2803(4) 0.4153(2) 0.0267(14) Uani 1 1 d .
H19 H 1.2730 0.2421 0.4372 0.032 Uiso 1 1 calc R
C20 C 1.3166(6) 0.3402(4) 0.3906(3) 0.0355(16) Uani 1 1 d .
H20 H 1.4151 0.3413 0.3953 0.043 Uiso 1 1 calc R
C21 C 1.2549(6) 0.3985(4) 0.3590(2) 0.0306(15) Uani 1 1 d .
H21 H 1.3123 0.4400 0.3433 0.037 Uiso 1 1 calc R
C22 C 1.1119(6) 0.3956(4) 0.3508(2) 0.0282(14) Uani 1 1 d .
H22 H 1.0714 0.4341 0.3287 0.034 Uiso 1 1 calc R
C23 C 1.0240(6) 0.3344(4) 0.3755(2) 0.0233(13) Uani 1 1 d .
H23 H 0.9255 0.3328 0.3702 0.028 Uiso 1 1 calc R
C24 C 0.8245(6) 0.3470(4) 0.6866(2) 0.0210(12) Uani 1 1 d .
C25 C 0.9473(6) 0.3851(4) 0.7217(2) 0.0273(14) Uani 1 1 d .
H25 H 1.0342 0.3649 0.7129 0.033 Uiso 1 1 calc R
C26 C 0.9415(7) 0.4522(4) 0.7694(2) 0.0352(16) Uani 1 1 d .
H26 H 1.0251 0.4757 0.7932 0.042 Uiso 1 1 calc R
C27 C 0.8174(7) 0.4862(4) 0.7836(2) 0.0315(15) Uani 1 1 d .
H27 H 0.8162 0.5339 0.8152 0.038 Uiso 1 1 calc R
H28 H 0.6057 0.4671 0.7580 0.038 Uiso 1 1 d R
C29 C 0.6967(6) 0.3795(4) 0.7023(2) 0.0266(14) Uani 1 1 d .
H29 H 0.6122 0.3538 0.6801 0.032 Uiso 1 1 calc R
C30 C 0.4732(6) -0.0815(4) 0.6322(2) 0.0203(13) Uani 1 1 d .
C31 C 0.3952(5) -0.0344(4) 0.6745(2) 0.0199(12) Uani 1 1 d .
H31 H 0.4094 0.0283 0.6834 0.024 Uiso 1 1 calc R
C32 C 0.2959(6) -0.0813(4) 0.7035(2) 0.0284(14) Uani 1 1 d .
H32 H 0.2434 -0.0498 0.7312 0.034 Uiso 1 1 calc R
C33 C 0.2760(6) -0.1738(4) 0.6908(2) 0.0253(14) Uani 1 1 d .
H33 H 0.2112 -0.2052 0.7105 0.030 Uiso 1 1 calc R
C34 C 0.3524(6) -0.2201(4) 0.6488(2) 0.0293(15) Uani 1 1 d .
H34 H 0.3391 -0.2828 0.6403 0.035 Uiso 1 1 calc R
C35 C 0.4484(6) -0.1740(4) 0.6192(2) 0.0227(13) Uani 1 1 d .
H35 H 0.4970 -0.2060 0.5902 0.027 Uiso 1 1 calc R
C36 C 0.4398(5) 0.1405(3) 0.5492(2) 0.0180(12) Uani 1 1 d .
H36 H 0.4849 0.1776 0.5834 0.022 Uiso 1 1 calc R
C37 C 0.2976(5) 0.0990(4) 0.5441(2) 0.0182(12) Uani 1 1 d .
C38 C 0.2101(5) 0.0976(4) 0.5930(2) 0.0190(12) Uani 1 1 d .
C39 C 0.2319(5) 0.1774(4) 0.6406(2) 0.0183(12) Uani 1 1 d .
C40 C 0.2439(6) 0.1736(4) 0.7014(2) 0.0243(13) Uani 1 1 d .
H40 H 0.2257 0.1184 0.7134 0.029 Uiso 1 1 calc R
C41 C 0.2819(6) 0.2494(4) 0.7432(2) 0.0313(15) Uani 1 1 d .
H41 H 0.2911 0.2449 0.7832 0.038 Uiso 1 1 calc R
C42 C 0.3068(6) 0.3321(4) 0.7274(3) 0.0332(15) Uani 1 1 d .
H42 H 0.3339 0.3834 0.7564 0.040 Uiso 1 1 calc R
C43 C 0.2910(6) 0.3384(4) 0.6676(2) 0.0290(14) Uani 1 1 d .
H43 H 0.3055 0.3944 0.6564 0.035 Uiso 1 1 calc R
C44 C 0.2543(6) 0.2629(4) 0.6252(2) 0.0261(14) Uani 1 1 d .
H44 H 0.2439 0.2681 0.5854 0.031 Uiso 1 1 calc R
C45 C 0.6566(6) 1.0838(4) 0.9444(2) 0.0308(15) Uani 1 1 d .
C46 C 0.5846(6) 1.0023(5) 0.9150(2) 0.0327(15) Uani 1 1 d .
C47 C 0.4680(6) 0.9896(5) 0.8678(2) 0.0380(17) Uani 1 1 d .
H47 H 0.4238 1.0349 0.8539 0.046 Uiso 1 1 calc R
C48 C 0.4367(6) 0.9010(5) 0.8485(2) 0.0352(16) Uani 1 1 d .
H48 H 0.3672 0.8744 0.8181 0.042 Uiso 1 1 calc R
C49 C 0.5270(6) 0.8533(4) 0.8818(2) 0.0305(15) Uani 1 1 d .
C50 C 0.5280(6) 0.7604(4) 0.8731(2) 0.0304(15) Uani 1 1 d .
C51 C 0.6027(6) 0.7113(5) 0.9088(2) 0.0324(15) Uani 1 1 d .
C52 C 0.5891(6) 0.6166(5) 0.9038(2) 0.0319(15) Uani 1 1 d .
H52 H 0.5364 0.5748 0.8735 0.038 Uiso 1 1 calc R
C53 C 0.6662(6) 0.5979(5) 0.9507(3) 0.0359(16) Uani 1 1 d .
H53 H 0.6780 0.5407 0.9583 0.043 Uiso 1 1 calc R
C54 C 0.7270(6) 0.6814(5) 0.9868(3) 0.0333(16) Uani 1 1 d .
C55 C 0.8068(6) 0.6909(4) 1.0429(2) 0.0290(14) Uani 1 1 d .
C56 C 0.8587(6) 0.7719(4) 1.0789(2) 0.0301(15) Uani 1 1 d .
C57 C 0.9269(6) 0.7821(5) 1.1389(2) 0.0348(16) Uani 1 1 d .
H57 H 0.9407 0.7355 1.1595 0.042 Uiso 1 1 calc R
C58 C 0.9657(7) 0.8680(5) 1.1589(2) 0.0389(17) Uani 1 1 d .
H58 H 1.0112 0.8929 1.1963 0.047 Uiso 1 1 calc R
C59 C 0.6351(6) 1.1704(4) 0.9258(2) 0.0301(15) Uani 1 1 d .
C60 C 0.6217(6) 1.2457(4) 0.9672(2) 0.0317(15) Uani 1 1 d .
H60 H 0.6247 1.2417 1.0072 0.038 Uiso 1 1 calc R
C61 C 0.6040(7) 1.3265(5) 0.9506(3) 0.0400(17) Uani 1 1 d .
H61 H 0.5954 1.3766 0.9795 0.048 Uiso 1 1 calc R
C62 C 0.5984(7) 1.3348(5) 0.8903(3) 0.0369(16) Uani 1 1 d .
H62 H 0.5885 1.3899 0.8789 0.044 Uiso 1 1 calc R
C63 C 0.6080(7) 1.2600(5) 0.8498(3) 0.0375(17) Uani 1 1 d .
H63 H 0.6028 1.2641 0.8097 0.045 Uiso 1 1 calc R
C64 C 0.6250(7) 1.1792(4) 0.8652(2) 0.0354(16) Uani 1 1 d .
H64 H 0.6301 1.1291 0.8359 0.042 Uiso 1 1 calc R
C65 C 0.4334(6) 0.7052(4) 0.8219(2) 0.0288(14) Uani 1 1 d .
C66 C 0.2872(6) 0.7000(4) 0.8232(3) 0.0327(15) Uani 1 1 d .
H66 H 0.2480 0.7333 0.8549 0.039 Uiso 1 1 calc R
C67 C 0.1985(7) 0.6449(4) 0.7772(3) 0.0361(16) Uani 1 1 d .
H67 H 0.1001 0.6424 0.7778 0.043 Uiso 1 1 calc R
C68 C 0.2566(6) 0.5936(4) 0.7305(3) 0.0331(15) Uani 1 1 d .
H68 H 0.1975 0.5557 0.7003 0.040 Uiso 1 1 calc R
C69 C 0.4019(6) 0.5994(4) 0.7291(3) 0.0304(14) Uani 1 1 d .
H69 H 0.4416 0.5663 0.6975 0.036 Uiso 1 1 calc R
C70 C 0.4890(6) 0.6546(4) 0.7749(2) 0.0306(15) Uani 1 1 d .
H70 H 0.5872 0.6576 0.7740 0.037 Uiso 1 1 calc R
C71 C 0.8437(6) 0.6069(4) 1.0623(2) 0.0316(15) Uani 1 1 d .
C72 C 0.7415(7) 0.5426(5) 1.0737(3) 0.0410(17) Uani 1 1 d .
H72 H 0.6468 0.5540 1.0727 0.049 Uiso 1 1 calc R
C73 C 0.7773(8) 0.4614(5) 1.0865(3) 0.0469(19) Uani 1 1 d .
H73 H 0.7074 0.4188 1.0944 0.056 Uiso 1 1 calc R
C74 C 0.9176(8) 0.4443(5) 1.0876(3) 0.0469(19) Uani 1 1 d .
H74 H 0.9419 0.3891 1.0949 0.056 Uiso 1 1 calc R
C75 C 1.0216(8) 0.5081(5) 1.0778(3) 0.0468(19) Uani 1 1 d .
H75 H 1.1166 0.4972 1.0793 0.056 Uiso 1 1 calc R
C76 C 0.9825(7) 0.5884(5) 1.0658(2) 0.0402(18) Uani 1 1 d .
H76 H 1.0531 0.6320 1.0597 0.048 Uiso 1 1 calc R
C77 C 1.1127(7) 0.8570(5) 0.9947(3) 0.0427(18) Uani 1 1 d .
H77 H 1.0924 0.8081 1.0133 0.051 Uiso 1 1 calc R
C78 C 1.2384(6) 0.9146(4) 1.0073(2) 0.0287(14) Uani 1 1 d .
C79 C 1.2231(7) 0.9754(4) 0.9691(2) 0.0297(15) Uani 1 1 d D
C80 C 1.0963(6) 0.9509(4) 0.9347(2) 0.0295(15) Uani 1 1 d .
C81 C 1.0409(6) 0.9915(5) 0.8875(2) 0.0330(16) Uani 1 1 d .
C82 C 1.0744(6) 1.0824(4) 0.8871(2) 0.0318(15) Uani 1 1 d .
C83 C 0.9424(6) 0.9322(4) 0.8397(2) 0.0307(15) Uani 1 1 d .
C84 C 0.8166(6) 0.9575(4) 0.8168(2) 0.0354(16) Uani 1 1 d .
H84 H 0.7903 1.0142 0.8313 0.042 Uiso 1 1 calc R
C85 C 0.7290(7) 0.8989(5) 0.7721(3) 0.0412(18) Uani 1 1 d .
H85 H 0.6428 0.9158 0.7583 0.049 Uiso 1 1 calc R
C86 C 0.7680(8) 0.8183(5) 0.7488(3) 0.0425(18) Uani 1 1 d .
H86 H 0.7106 0.7806 0.7180 0.051 Uiso 1 1 calc R
C87 C 0.8920(8) 0.7916(5) 0.7703(3) 0.0516(19) Uani 1 1 d .
H87 H 0.9182 0.7352 0.7548 0.062 Uiso 1 1 calc R
C88 C 0.9789(7) 0.8493(5) 0.8157(3) 0.0403(17) Uani 1 1 d .
H88 H 1.0636 0.8310 0.8299 0.048 Uiso 1 1 calc R
Mn1 Mn 0.73233(9) 0.10527(6) 0.50801(3) 0.0194(2) Uani 1 1 d .
Mn2 Mn 0.79831(11) 0.87731(8) 0.97415(4) 0.0460(3) Uani 1 1 d .
N1 N 0.8717(4) 0.0651(3) 0.43884(17) 0.0185(10) Uani 1 1 d .
N2 N 0.8733(4) 0.2243(3) 0.53310(17) 0.0190(10) Uani 1 1 d .
N3 N 0.7256(4) 0.1121(3) 0.60413(17) 0.0177(10) Uani 1 1 d .
N4 N 0.5009(4) 0.1191(3) 0.49818(17) 0.0173(10) Uani 1 1 d .
N5 N 0.6165(5) 0.9174(4) 0.92269(19) 0.0329(13) Uani 1 1 d .
N6 N 0.6911(5) 0.7502(4) 0.9600(2) 0.0333(13) Uani 1 1 d .
N7 N 0.8568(5) 0.8557(3) 1.06574(19) 0.0303(12) Uani 1 1 d .
N8 N 1.0242(5) 0.8792(4) 0.9532(2) 0.0444(15) Uani 1 1 d .
H79 H 1.295(5) 1.022(3) 0.963(2) 0.034(17) Uiso 1 1 d D

loop_
_atom_site_aniso_label
_atom_site_aniso_U_11
_atom_site_aniso_U_22
_atom_site_aniso_U_33
_atom_site_aniso_U_23
_atom_site_aniso_U_13
_atom_site_aniso_U_12
C28 0.040(4) 0.034(4) 0.023(3) 0.009(3) -0.003(3) 0.017(3)
C1 0.016(3) 0.031(4) 0.010(2) 0.011(2) -0.003(2) 0.003(3)
C2 0.022(3) 0.034(4) 0.010(3) 0.006(2) -0.001(2) 0.007(3)
C3 0.021(3) 0.032(4) 0.012(3) 0.006(2) 0.000(2) 0.004(3)
C4 0.015(3) 0.027(3) 0.010(2) 0.010(2) -0.008(2) -0.001(2)
C5 0.018(3) 0.027(3) 0.010(2) 0.004(2) -0.004(2) 0.001(3)
C6 0.016(3) 0.030(4) 0.019(3) 0.014(3) -0.006(2) 0.000(3)
C7 0.027(3) 0.025(3) 0.018(3) 0.004(2) -0.002(2) -0.004(3)
C8 0.032(3) 0.022(3) 0.021(3) 0.000(3) -0.002(3) 0.003(3)
C9 0.021(3) 0.022(3) 0.017(3) 0.006(2) -0.005(2) -0.003(3)
C10 0.016(3) 0.031(3) 0.011(2) 0.007(2) -0.005(2) 0.003(3)
C11 0.022(3) 0.031(4) 0.008(2) 0.005(2) -0.001(2) 0.005(3)
C12 0.028(3) 0.033(4) 0.007(2) 0.005(2) -0.004(2) 0.004(3)
C13 0.027(3) 0.035(4) 0.012(3) 0.011(3) -0.001(2) 0.005(3)
C14 0.017(3) 0.023(3) 0.011(2) 0.005(2) -0.002(2) 0.002(2)
C15 0.017(3) 0.026(3) 0.012(2) 0.009(2) -0.001(2) 0.004(2)
C16 0.019(3) 0.016(3) 0.011(2) 0.004(2) -0.005(2) 0.002(2)
C17 0.021(3) 0.025(3) 0.013(3) 0.005(2) -0.007(2) -0.001(3)
C18 0.026(3) 0.018(3) 0.010(2) 0.006(2) 0.001(2) 0.004(2)
C19 0.025(3) 0.035(4) 0.022(3) 0.013(3) -0.002(2) 0.004(3)
C20 0.024(3) 0.041(4) 0.045(4) 0.017(3) 0.001(3) 0.001(3)
C21 0.037(4) 0.031(4) 0.025(3) 0.009(3) 0.006(3) -0.003(3)
C22 0.046(4) 0.027(4) 0.015(3) 0.013(3) 0.002(3) 0.003(3)
C23 0.026(3) 0.026(3) 0.018(3) 0.004(2) 0.000(2) 0.002(3)
C24 0.029(3) 0.023(3) 0.011(2) 0.008(2) -0.003(2) -0.001(3)
C25 0.020(3) 0.036(4) 0.023(3) -0.001(3) 0.003(2) -0.003(3)
C26 0.033(4) 0.044(4) 0.023(3) 0.000(3) -0.003(3) -0.014(3)
C27 0.050(4) 0.027(4) 0.013(3) -0.001(3) -0.002(3) -0.004(3)
C29 0.030(3) 0.027(4) 0.020(3) 0.001(3) -0.010(2) 0.004(3)
C30 0.022(3) 0.027(4) 0.015(3) 0.016(3) -0.004(2) 0.004(3)
C31 0.022(3) 0.027(3) 0.010(2) 0.007(2) -0.010(2) 0.002(3)
C32 0.022(3) 0.050(4) 0.014(3) 0.009(3) -0.003(2) 0.003(3)
C33 0.022(3) 0.038(4) 0.017(3) 0.014(3) -0.005(2) -0.005(3)
C34 0.033(3) 0.032(4) 0.025(3) 0.019(3) -0.006(3) -0.006(3)
C35 0.025(3) 0.031(4) 0.016(3) 0.013(3) -0.002(2) 0.002(3)
C36 0.023(3) 0.016(3) 0.015(3) 0.004(2) 0.000(2) 0.005(2)
C37 0.021(3) 0.022(3) 0.015(3) 0.012(2) 0.000(2) 0.005(2)
C38 0.017(3) 0.027(3) 0.014(3) 0.007(2) -0.004(2) 0.006(2)
C39 0.016(3) 0.023(3) 0.014(3) 0.000(2) -0.001(2) 0.004(2)
C40 0.026(3) 0.033(4) 0.013(3) 0.004(3) -0.003(2) 0.001(3)
C41 0.029(3) 0.049(5) 0.013(3) -0.003(3) -0.003(2) 0.008(3)
C42 0.028(3) 0.034(4) 0.028(3) -0.013(3) 0.000(3) -0.005(3)
C43 0.029(3) 0.026(4) 0.030(3) 0.002(3) 0.006(3) 0.000(3)
C44 0.020(3) 0.037(4) 0.020(3) 0.002(3) -0.002(2) 0.007(3)
C45 0.028(3) 0.054(5) 0.012(3) 0.010(3) 0.001(2) 0.003(3)
C46 0.033(4) 0.052(5) 0.017(3) 0.015(3) -0.003(3) 0.012(3)
C47 0.036(4) 0.058(5) 0.022(3) 0.011(3) -0.009(3) 0.016(4)
C48 0.035(4) 0.050(5) 0.020(3) 0.008(3) -0.007(3) 0.006(3)
C49 0.029(3) 0.048(4) 0.015(3) 0.009(3) -0.005(2) 0.006(3)
C50 0.025(3) 0.047(4) 0.021(3) 0.016(3) -0.007(2) 0.001(3)
C51 0.021(3) 0.055(5) 0.024(3) 0.016(3) -0.001(2) 0.000(3)
C52 0.032(4) 0.047(4) 0.018(3) 0.008(3) -0.006(3) 0.012(3)
C53 0.036(4) 0.051(5) 0.027(3) 0.023(3) 0.000(3) 0.011(3)
C54 0.025(3) 0.052(5) 0.026(3) 0.019(3) -0.002(3) -0.001(3)
C55 0.022(3) 0.045(4) 0.022(3) 0.014(3) 0.000(2) 0.002(3)
C56 0.028(3) 0.047(4) 0.020(3) 0.016(3) 0.003(3) 0.007(3)
C57 0.042(4) 0.047(5) 0.019(3) 0.019(3) -0.005(3) 0.006(3)
C58 0.045(4) 0.062(5) 0.014(3) 0.021(3) -0.009(3) 0.009(4)
C59 0.030(3) 0.043(4) 0.021(3) 0.017(3) -0.004(3) 0.008(3)
C60 0.043(4) 0.042(4) 0.011(3) 0.004(3) -0.003(3) 0.013(3)
C61 0.052(4) 0.045(5) 0.018(3) -0.008(3) -0.003(3) 0.009(4)
C62 0.045(4) 0.042(4) 0.025(3) 0.008(3) -0.003(3) 0.010(3)
C63 0.052(4) 0.052(5) 0.018(3) 0.019(3) 0.005(3) 0.028(4)
C64 0.054(4) 0.040(4) 0.012(3) -0.003(3) 0.000(3) 0.022(3)
C65 0.030(3) 0.035(4) 0.025(3) 0.018(3) -0.007(3) 0.000(3)
C66 0.033(4) 0.040(4) 0.026(3) 0.014(3) -0.008(3) 0.005(3)
C67 0.028(3) 0.046(4) 0.038(4) 0.025(3) -0.011(3) 0.002(3)
C68 0.035(4) 0.033(4) 0.030(3) 0.013(3) -0.017(3) -0.004(3)
C69 0.027(3) 0.039(4) 0.027(3) 0.015(3) -0.005(3) 0.007(3)
C70 0.024(3) 0.045(4) 0.024(3) 0.015(3) -0.006(3) -0.003(3)
C71 0.029(3) 0.050(4) 0.017(3) 0.015(3) -0.010(2) 0.001(3)
C72 0.029(4) 0.061(5) 0.034(4) 0.022(4) -0.014(3) 0.000(3)
C73 0.049(5) 0.054(5) 0.035(4) 0.016(4) -0.019(3) -0.005(4)
C74 0.072(6) 0.049(5) 0.020(3) 0.007(3) -0.015(3) 0.020(4)
C75 0.043(4) 0.075(6) 0.032(4) 0.026(4) 0.004(3) 0.025(4)
C76 0.029(4) 0.071(5) 0.025(3) 0.024(3) -0.004(3) 0.006(4)
C77 0.040(4) 0.062(5) 0.032(4) 0.030(3) -0.003(3) 0.004(4)
C78 0.030(3) 0.042(4) 0.017(3) 0.008(3) 0.001(2) 0.011(3)
C79 0.036(4) 0.032(4) 0.019(3) 0.007(3) -0.014(3) 0.001(3)
C80 0.029(3) 0.044(4) 0.015(3) 0.009(3) -0.002(2) 0.005(3)
C81 0.025(3) 0.062(5) 0.014(3) 0.006(3) 0.000(2) 0.014(3)
C82 0.037(4) 0.044(4) 0.015(3) 0.007(3) -0.002(3) 0.006(3)
C83 0.038(4) 0.042(4) 0.013(3) 0.010(3) -0.002(3) 0.004(3)
C84 0.042(4) 0.045(4) 0.020(3) 0.006(3) -0.005(3) 0.013(3)
C85 0.037(4) 0.064(5) 0.026(3) 0.024(4) -0.007(3) 0.002(4)
C86 0.061(5) 0.044(5) 0.020(3) 0.010(3) -0.009(3) -0.008(4)
C87 0.066(5) 0.040(5) 0.047(4) 0.005(4) -0.004(4) 0.011(4)
C88 0.037(4) 0.047(5) 0.038(4) 0.012(3) -0.006(3) 0.008(3)
Mn1 0.0204(5) 0.0277(5) 0.0097(4) 0.0060(4) -0.0037(3) 0.0000(4)
Mn2 0.0461(7) 0.0635(8) 0.0289(5) 0.0141(5) -0.0048(5) 0.0049(6)
N1 0.023(2) 0.020(3) 0.012(2) 0.006(2) -0.0078(18) -0.002(2)
N2 0.019(2) 0.026(3) 0.010(2) 0.005(2) -0.0017(18) -0.004(2)
N3 0.021(2) 0.025(3) 0.008(2) 0.008(2) -0.0013(18) 0.002(2)
N4 0.016(2) 0.021(3) 0.015(2) 0.0039(19) -0.0034(18) 0.003(2)
N5 0.031(3) 0.048(4) 0.021(3) 0.017(2) -0.008(2) -0.002(3)
N6 0.025(3) 0.053(4) 0.024(3) 0.022(3) -0.010(2) -0.003(3)
N7 0.029(3) 0.045(4) 0.019(2) 0.013(2) 0.000(2) 0.005(3)
N8 0.037(3) 0.064(4) 0.036(3) 0.029(3) -0.011(3) -0.001(3)

loop_
_atom_type_symbol
_atom_type_description
_atom_type_scat_dispersion_real
_atom_type_scat_dispersion_imag
_atom_type_scat_source
C C 0.0033 0.0016 'International Tables Vol C Tables 4.2.6.8 and 6.1.1.4'
H H 0.0000 0.0000 'International Tables Vol C Tables 4.2.6.8 and 6.1.1.4'
N N 0.0061 0.0033 'International Tables Vol C Tables 4.2.6.8 and 6.1.1.4'
Mn Mn 0.3368 0.7283 'International Tables Vol C Tables 4.2.6.8 and 6.1.1.4'

loop_
_geom_angle_atom_site_label_1
_geom_angle_atom_site_label_2
_geom_angle_atom_site_label_3
_geom_angle
_geom_angle_site_symmetry_1
_geom_angle_site_symmetry_3
C29 C28 C27 120.5(6) . .
N1 C1 C38 125.0(4) . 2_656
N1 C1 C2 109.3(5) . .
C38 C1 C2 125.6(5) 2_656 .
C3 C2 C1 106.9(5) . .
C2 C3 C4 108.3(5) . .
N1 C4 C5 126.1(5) . .
N1 C4 C3 109.1(5) . .
C5 C4 C3 124.8(5) . .
C4 C5 C6 126.8(5) . .
C4 C5 C18 119.4(4) . .
C6 C5 C18 113.7(5) . .
N2 C6 C5 124.7(5) . .
N2 C6 C7 109.0(5) . .
C5 C6 C7 126.0(5) . .
C8 C7 C6 107.2(5) . .
C7 C8 C9 107.2(5) . .
N2 C9 C10 126.0(5) . .
N2 C9 C8 109.5(4) . .
C10 C9 C8 124.2(5) . .
C9 C10 C11 123.6(5) . .
C9 C10 C24 120.5(5) . .
C11 C10 C24 115.8(4) . .
N3 C11 C10 126.9(4) . .
N3 C11 C12 109.2(5) . .
C10 C11 C12 123.7(5) . .
C13 C12 C11 107.1(5) . .
C12 C13 C14 108.5(4) . .
C15 C14 N3 124.6(4) . .
C15 C14 C13 128.2(5) . .
N3 C14 C13 106.9(4) . .
C14 C15 C16 119.7(4) . .
C14 C15 C30 121.5(5) . .
C16 C15 C30 118.8(5) . .
N4 C16 C17 109.9(4) 2_656 .
N4 C16 C15 123.8(4) 2_656 .
C17 C16 C15 126.3(5) . .
C16 C17 C37 106.6(5) . 2_656
C16 C17 Mn1 101.5(4) . .
C37 C17 Mn1 105.4(3) 2_656 .
C19 C18 C23 118.6(5) . .
C19 C18 C5 121.3(4) . .
C23 C18 C5 119.7(5) . .
C18 C19 C20 121.5(5) . .
C19 C20 C21 119.6(6) . .
C22 C21 C20 120.5(5) . .
C21 C22 C23 120.2(5) . .
C18 C23 C22 119.6(5) . .
C25 C24 C29 117.4(5) . .
C25 C24 C10 122.0(5) . .
C29 C24 C10 120.5(5) . .
C26 C25 C24 120.2(5) . .
C25 C26 C27 122.4(6) . .
C26 C27 C28 117.6(5) . .
C28 C29 C24 121.8(5) . .
C35 C30 C31 118.6(5) . .
C35 C30 C15 121.2(5) . .
C31 C30 C15 120.1(5) . .
C32 C31 C30 120.2(5) . .
C33 C32 C31 119.9(5) . .
C32 C33 C34 119.8(5) . .
C33 C34 C35 120.5(6) . .
C30 C35 C34 121.0(5) . .
N4 C36 C37 111.3(5) . .
C17 C37 C36 105.7(4) 2_656 .
C17 C37 C38 128.8(5) 2_656 .
C36 C37 C38 125.0(5) . .
C1 C38 C37 119.9(5) 2_656 .
C1 C38 C39 123.4(4) 2_656 .
C37 C38 C39 116.3(5) . .
C44 C39 C40 117.1(5) . .
C44 C39 C38 118.8(5) . .
C40 C39 C38 123.9(5) . .
C41 C40 C39 121.0(5) . .
C40 C41 C42 121.2(5) . .
C41 C42 C43 119.1(5) . .
C44 C43 C42 120.3(6) . .
C43 C44 C39 121.3(5) . .
C46 C45 C78 119.9(6) . 2_777
C46 C45 C59 122.5(5) . .
C78 C45 C59 117.5(6) 2_777 .
N5 C46 C45 125.7(5) . .
N5 C46 C47 107.5(6) . .
C45 C46 C47 126.6(6) . .
C48 C47 C46 107.5(6) . .
C47 C48 C49 109.5(6) . .
C50 C49 N5 126.6(5) . .
C50 C49 C48 125.9(6) . .
N5 C49 C48 107.4(6) . .
C49 C50 C51 127.2(6) . .
C49 C50 C65 117.3(5) . .
C51 C50 C65 115.4(6) . .
N6 C51 C50 124.1(6) . .
N6 C51 C52 108.9(5) . .
C50 C51 C52 126.6(6) . .
C53 C52 C51 107.5(6) . .
C52 C53 C54 107.9(6) . .
N6 C54 C55 125.7(6) . .
N6 C54 C53 108.9(5) . .
C55 C54 C53 125.4(6) . .
C56 C55 C54 125.0(6) . .
C56 C55 C71 117.8(5) . .
C54 C55 C71 117.1(6) . .
N7 C56 C55 127.4(5) . .
N7 C56 C57 107.5(5) . .
C55 C56 C57 125.1(6) . .
C58 C57 C56 108.3(5) . .
C57 C58 C82 108.4(5) . 2_777
C60 C59 C64 117.3(5) . .
C60 C59 C45 120.7(5) . .
C64 C59 C45 122.0(6) . .
C61 C60 C59 121.2(5) . .
C60 C61 C62 120.9(6) . .
C63 C62 C61 117.6(6) . .
C62 C63 C64 122.4(5) . .
C63 C64 C59 120.5(6) . .
C70 C65 C66 119.0(6) . .
C70 C65 C50 121.2(5) . .
C66 C65 C50 119.7(6) . .
C65 C66 C67 120.1(6) . .
C68 C67 C66 120.2(6) . .
C69 C68 C67 119.6(6) . .
C68 C69 C70 119.7(6) . .
C65 C70 C69 121.5(6) . .
C76 C71 C72 117.5(6) . .
C76 C71 C55 120.1(6) . .
C72 C71 C55 122.3(6) . .
C71 C72 C73 121.2(6) . .
C74 C73 C72 119.3(7) . .
C75 C74 C73 120.6(7) . .
C74 C75 C76 118.6(7) . .
C71 C76 C75 122.8(7) . .
N8 C77 C78 112.9(6) . .
C77 C78 C79 103.5(5) . .
C77 C78 C45 125.5(5) . 2_777
C79 C78 C45 130.2(6) . 2_777
C80 C79 C78 108.7(6) . .
C80 C79 Mn2 105.1(4) . 2_777
C78 C79 Mn2 109.8(4) . 2_777
C79 C80 N8 109.0(5) . .
C79 C80 C81 127.8(6) . .
N8 C80 C81 123.2(5) . .
C82 C81 C80 121.5(6) . .
C82 C81 C83 121.6(5) . .
C80 C81 C83 116.9(6) . .
N7 C82 C81 124.7(5) 2_777 .
N7 C82 C58 107.1(6) 2_777 2_777
C81 C82 C58 128.0(6) . 2_777
C88 C83 C84 117.6(6) . .
C88 C83 C81 119.0(6) . .
C84 C83 C81 123.4(6) . .
C83 C84 C85 120.6(6) . .
C86 C85 C84 120.6(6) . .
C85 C86 C87 120.1(7) . .
C86 C87 C88 119.6(7) . .
C83 C88 C87 121.5(6) . .
N2 Mn1 N1 86.69(16) . .
N2 Mn1 N3 84.46(15) . .
N1 Mn1 N3 139.06(16) . .
N2 Mn1 N4 117.51(17) . .
N1 Mn1 N4 128.55(15) . .
N3 Mn1 N4 90.50(15) . .
N2 Mn1 C17 137.81(17) . .
N1 Mn1 C17 81.38(17) . .
N3 Mn1 C17 78.87(16) . .
N4 Mn1 C17 101.23(17) . .
N6 Mn2 N5 87.39(19) . .
N6 Mn2 N7 85.95(18) . .
N5 Mn2 N7 138.92(18) . .
N6 Mn2 N8 113.5(2) . .
N5 Mn2 N8 128.19(17) . .
N7 Mn2 N8 91.28(17) . .
N6 Mn2 C79 138.0(2) . 2_777
N5 Mn2 C79 78.90(19) . 2_777
N7 Mn2 C79 79.38(19) . 2_777
N8 Mn2 C79 106.0(2) . 2_777
C4 N1 C1 106.5(4) . .
C4 N1 Mn1 123.5(4) . .
C1 N1 Mn1 129.7(3) . .
C9 N2 C6 107.0(4) . .
C9 N2 Mn1 126.5(3) . .
C6 N2 Mn1 124.2(3) . .
C11 N3 C14 108.0(4) . .
C11 N3 Mn1 124.8(3) . .
C14 N3 Mn1 126.6(3) . .
C36 N4 C16 106.4(4) . 2_656
C36 N4 Mn1 115.8(3) . .
C16 N4 Mn1 127.7(3) 2_656 .
C46 N5 C49 108.1(5) . .
C46 N5 Mn2 130.3(4) . .
C49 N5 Mn2 120.6(4) . .
C54 N6 C51 106.7(5) . .
C54 N6 Mn2 125.7(4) . .
C51 N6 Mn2 124.4(4) . .
C56 N7 C82 108.7(5) . 2_777
C56 N7 Mn2 122.1(4) . .
C82 N7 Mn2 127.6(4) 2_777 .
C77 N8 C80 105.5(5) . .
C77 N8 Mn2 114.8(4) . .
C80 N8 Mn2 122.7(4) . .

loop_
_geom_bond_atom_site_label_1
_geom_bond_atom_site_label_2
_geom_bond_distance
_geom_bond_site_symmetry_2
C28 C29 1.349(8) .
C28 C27 1.393(8) .
C1 N1 1.387(7) .
C1 C38 1.406(7) 2_656
C1 C2 1.439(7) .
C2 C3 1.346(7) .
C3 C4 1.433(7) .
C4 N1 1.376(6) .
C4 C5 1.400(7) .
C5 C6 1.404(7) .
C5 C18 1.506(7) .
C6 N2 1.388(6) .
C6 C7 1.431(8) .
C7 C8 1.348(7) .
C8 C9 1.446(7) .
C9 N2 1.345(7) .
C9 C10 1.396(7) .
C10 C11 1.407(7) .
C10 C24 1.472(7) .
C11 N3 1.356(7) .
C11 C12 1.454(6) .
C12 C13 1.341(7) .
C13 C14 1.456(7) .
C14 C15 1.369(7) .
C14 N3 1.403(6) .
C15 C16 1.429(7) .
C15 C30 1.483(7) .
C16 N4 1.395(6) 2_656
C16 C17 1.403(7) .
C17 C37 1.410(7) 2_656
C17 Mn1 2.407(6) .
C18 C19 1.367(7) .
C18 C23 1.402(7) .
C19 C20 1.382(7) .
C20 C21 1.384(8) .
C21 C22 1.350(8) .
C22 C23 1.407(7) .
C24 C25 1.382(7) .
C24 C29 1.398(8) .
C25 C26 1.364(8) .
C26 C27 1.367(8) .
C30 C35 1.374(7) .
C30 C31 1.401(7) .
C31 C32 1.400(7) .
C32 C33 1.374(8) .
C33 C34 1.381(8) .
C34 C35 1.382(7) .
C36 N4 1.345(6) .
C36 C37 1.418(7) .
C37 C17 1.410(7) 2_656
C37 C38 1.444(7) .
C38 C1 1.406(7) 2_656
C38 C39 1.466(7) .
C39 C44 1.403(8) .
C39 C40 1.404(6) .
C40 C41 1.360(8) .
C41 C42 1.369(8) .
C42 C43 1.391(8) .
C43 C44 1.363(8) .
C45 C46 1.388(8) .
C45 C78 1.430(7) 2_777
C45 C59 1.478(8) .
C46 N5 1.388(8) .
C46 C47 1.463(8) .
C47 C48 1.335(9) .
C48 C49 1.435(8) .
C49 C50 1.388(8) .
C49 N5 1.396(7) .
C50 C51 1.400(8) .
C50 C65 1.496(8) .
C51 N6 1.396(7) .
C51 C52 1.412(8) .
C52 C53 1.345(7) .
C53 C54 1.429(9) .
C54 N6 1.359(7) .
C54 C55 1.422(8) .
C55 C56 1.377(8) .
C55 C71 1.486(8) .
C56 N7 1.358(7) .
C56 C57 1.453(7) .
C57 C58 1.310(9) .
C58 C82 1.449(8) 2_777
C59 C60 1.371(8) .
C59 C64 1.416(7) .
C60 C61 1.368(8) .
C61 C62 1.407(8) .
C62 C63 1.350(9) .
C63 C64 1.356(8) .
C65 C70 1.376(8) .
C65 C66 1.383(8) .
C66 C67 1.394(8) .
C67 C68 1.390(9) .
C68 C69 1.374(8) .
C69 C70 1.385(8) .
C71 C76 1.371(8) .
C71 C72 1.379(8) .
C72 C73 1.382(9) .
C73 C74 1.379(9) .
C74 C75 1.371(9) .
C75 C76 1.374(9) .
C77 N8 1.332(7) .
C77 C78 1.387(8) .
C78 C79 1.390(8) .
C78 C45 1.430(7) 2_777
C79 C80 1.371(8) .
C79 Mn2 2.413(6) 2_777
C80 N8 1.374(7) .
C80 C81 1.429(8) .
C81 C82 1.387(9) .
C81 C83 1.492(8) .
C82 N7 1.378(7) 2_777
C82 C58 1.449(8) 2_777
C83 C88 1.368(9) .
C83 C84 1.384(8) .
C84 C85 1.394(9) .
C85 C86 1.342(9) .
C86 C87 1.367(9) .
C87 C88 1.393(9) .
Mn1 N2 2.104(4) .
Mn1 N1 2.179(4) .
Mn1 N3 2.195(4) .
Mn1 N4 2.223(4) .
Mn2 N6 2.051(5) .
Mn2 N5 2.213(5) .
Mn2 N7 2.222(4) .
Mn2 N8 2.226(6) .
Mn2 C79 2.413(6) 2_777
N4 C16 1.395(6) 2_656
N7 C82 1.378(7) 2_777
